data_2200873
loop_
_publ_author_name
'Ng, Seik Weng'

_publ_section_title
;
 The space group of tris(dimethyldithiophosphato)ruthenium(III)
;
_journal_issue 1
_journal_name_full 'Acta Crystallographica Section E'
_journal_page_first m18
_journal_page_last m19
_journal_paper_doi 10.1107/S1600536801020931
_journal_volume 58
_journal_year 2002
_chemical_formula_iupac '[Ru (C2 H6 O2 P S2)3]'
_chemical_formula_moiety 'C6 H18 O6 P3 Ru S6'
_chemical_formula_sum 'C6 H18 O6 P3 Ru S6'
_chemical_formula_weight 572.54
_chemical_name_systematic
;
Tris(dimethyldithiophosphato)ruthenium(III)
;
_space_group_IT_number 15
_symmetry_cell_setting monoclinic
_symmetry_space_group_name_Hall '-C 2yc'
_symmetry_space_group_name_H-M 'C 1 2/c 1'
_atom_sites_solution_hydrogens geom
_atom_sites_solution_primary direct
_atom_sites_solution_secondary difmap
_audit_creation_method SHELXL-97
_cell_angle_alpha 90.00
_cell_angle_beta 97.121(4)
_cell_angle_gamma 90.00
_cell_formula_units_Z 4
_cell_length_a 14.1212(6)
_cell_length_b 11.1919(8)
_cell_length_c 12.9788(7)
_cell_measurement_reflns_used 25
_cell_measurement_temperature 298(2)
_cell_measurement_theta_max 17.07
_cell_measurement_theta_min 10.25
_cell_volume 2035.4(2)
_computing_cell_refinement ARGUS-MACH3
_computing_data_collection 'ARGUS-MACH3 (Nonius, 1997)'
_computing_data_reduction 'XCAD4 (Harms, 1997)'
_computing_molecular_graphics 'ORTEPII (Johnson, 1976)'
_computing_publication_material SHELXL97
_computing_structure_refinement 'SHELXL97 (Sheldrick, 1997)'
_computing_structure_solution 'SHELXS97 (Sheldrick, 1997)'
_diffrn_ambient_temperature 298(2)
_diffrn_measured_fraction_theta_full 1.000
_diffrn_measured_fraction_theta_max 1.000
_diffrn_measurement_device_type 'Nonius MACH3 four-circle'
_diffrn_measurement_method \w
_diffrn_radiation_monochromator graphite
_diffrn_radiation_source 'fine-focus sealed tube'
_diffrn_radiation_type MoK\a
_diffrn_radiation_wavelength .71073
_diffrn_reflns_av_R_equivalents .0009
_diffrn_reflns_av_sigmaI/netI .0075
_diffrn_reflns_limit_h_max 5
_diffrn_reflns_limit_h_min -16
_diffrn_reflns_limit_k_max 1
_diffrn_reflns_limit_k_min -13
_diffrn_reflns_limit_l_max 15
_diffrn_reflns_limit_l_min -15
_diffrn_reflns_number 3583
_diffrn_reflns_theta_full 24.98
_diffrn_reflns_theta_max 24.98
_diffrn_reflns_theta_min 2.33
_diffrn_standards_decay_% 1
_diffrn_standards_interval_time 60
_diffrn_standards_number 3
_exptl_absorpt_coefficient_mu 1.638
_exptl_absorpt_correction_T_max .554
_exptl_absorpt_correction_T_min .474
_exptl_absorpt_correction_type empirical
_exptl_absorpt_process_details 'via \y scan (North et al., 1968)'
_exptl_crystal_colour Block
_exptl_crystal_density_diffrn 1.868
_exptl_crystal_density_method 'not measured'
_exptl_crystal_description Red
_exptl_crystal_F_000 1148
_exptl_crystal_size_max .30
_exptl_crystal_size_mid .25
_exptl_crystal_size_min .20
_refine_diff_density_max .31
_refine_diff_density_min -.72
_refine_ls_extinction_method none
_refine_ls_goodness_of_fit_ref 1.17
_refine_ls_hydrogen_treatment constr
_refine_ls_matrix_type full
_refine_ls_number_parameters 101
_refine_ls_number_reflns 1796
_refine_ls_number_restraints 0
_refine_ls_restrained_S_all 1.17
_refine_ls_R_factor_all .025
_refine_ls_R_factor_gt .023
_refine_ls_shift/su_max <0.001
_refine_ls_shift/su_mean <0.001
_refine_ls_structure_factor_coef Fsqd
_refine_ls_weighting_details 'calc w = 1/[\s^2^(Fo^2^)+(0.0356P)^2^+2.6319P] where P = (Fo^2^+2Fc^2^)/3'
_refine_ls_weighting_scheme calc
_refine_ls_wR_factor_gt .063
_refine_ls_wR_factor_ref .065
_reflns_number_gt 1700
_reflns_number_total 1796
_reflns_threshold_expression I>2\s(I)
_cod_data_source_file ci6082.cif
_cod_data_source_block I
_cod_depositor_comments
;
The following automatic conversions were performed:
'_symmetry_cell_setting' value 'Monoclinic' changed to 'monoclinic'
according to '/home/saulius/struct/CIF-dictionaries/cif_core.dic'
dictionary named 'cif_core.dic' version 2.4.1 from 2010-06-29.

Automatic conversion script
Id: cif_fix_enum 1527 2010-12-29 10:47:43Z saulius 

The following automatic conversions were performed:

'_symmetry_cell_setting' value 'Monoclinic' changed to 'monoclinic'
according to /home/saulius/struct/CIF-dictionaries/cif_core.dic
dictionary named 'cif_core.dic' version 2.4.1 from
2010-06-29.

'_exptl_absorpt_correction_type' value 'Empirical'
changed to 'empirical' according to
/home/saulius/struct/CIF-dictionaries/cif_core.dic dictionary named
'cif_core.dic' version 2.4.1 from 2010-06-29.

Automatic conversion script
Id: cif_fix_values 1715 2011-07-08 13:25:40Z adriana 
;
_cod_original_sg_symbol_H-M 'C 2/c'
_cod_database_code 2200873
_cod_database_fobs_code 2200873

loop_
_symmetry_equiv_pos_as_xyz
'x, y, z'
'x, -y, z+1/2'
'x+1/2, y+1/2, z'
'x+1/2, -y+1/2, z+1/2'
'-x, -y, -z'
'-x, y, -z-1/2'
'-x+1/2, -y+1/2, -z'
'-x+1/2, y+1/2, -z-1/2'

loop_
_atom_site_label
_atom_site_fract_x
_atom_site_fract_y
_atom_site_fract_z
_atom_site_U_iso_or_equiv
_atom_site_adp_type
_atom_site_calc_flag
_atom_site_refinement_flags
_atom_site_occupancy
_atom_site_disorder_assembly
_atom_site_disorder_group
_atom_site_type_symbol
Ru1 1.0000 .33918(2) .2500 .02875(11) Uani d S 1 . . Ru
S1 .88251(5) .48400(6) .29564(5) .04069(18) Uani d . 1 . . S
S2 .90740(5) .35912(6) .08177(5) .03952(18) Uani d . 1 . . S
S3 .91187(5) .17707(6) .31317(6) .03933(17) Uani d . 1 . . S
P1 .82184(5) .46879(6) .14903(5) .03589(17) Uani d . 1 . . P
P2 1.0000 .06662(8) .2500 .0371(2) Uani d S 1 . . P
O1 .71434(13) .42760(19) .13718(16) .0480(5) Uani d . 1 . . O
O2 .80274(15) .59144(18) .09043(16) .0500(5) Uani d . 1 . . O
O3 .94879(15) -.02801(17) .17196(15) .0501(5) Uani d . 1 . . O
C1 .6878(2) .3112(3) .1728(3) .0594(8) Uani d . 1 . . C
H1A .6197 .3022 .1601 .089 Uiso calc R 1 . . H
H1B .7082 .3039 .2458 .089 Uiso calc R 1 . . H
H1C .7177 .2502 .1360 .089 Uiso calc R 1 . . H
C2 .8815(3) .6663(3) .0716(3) .0642(10) Uani d . 1 . . C
H2A .8577 .7366 .0346 .096 Uiso calc R 1 . . H
H2B .9226 .6233 .0311 .096 Uiso calc R 1 . . H
H2C .9167 .6891 .1367 .096 Uiso calc R 1 . . H
C3 .8843(3) .0123(3) .0831(3) .0639(9) Uani d . 1 . . C
H3A .8606 -.0554 .0424 .096 Uiso calc R 1 . . H
H3B .9178 .0645 .0414 .096 Uiso calc R 1 . . H
H3C .8319 .0546 .1066 .096 Uiso calc R 1 . . H

loop_
_atom_site_aniso_label
_atom_site_aniso_U_11
_atom_site_aniso_U_22
_atom_site_aniso_U_33
_atom_site_aniso_U_12
_atom_site_aniso_U_13
_atom_site_aniso_U_23
Ru1 .03156(17) .02694(17) .02841(17) .000 .00629(11) .000
S1 .0448(4) .0417(4) .0361(3) .0089(3) .0072(3) -.0068(3)
S2 .0440(4) .0433(4) .0306(3) .0094(3) .0021(3) -.0046(3)
S3 .0409(4) .0336(3) .0451(4) -.0052(3) .0122(3) .0024(3)
P1 .0356(4) .0333(4) .0388(4) .0056(3) .0047(3) .0019(3)
P2 .0446(5) .0266(5) .0385(5) .000 -.0012(4) .000
O1 .0355(10) .0462(11) .0614(13) .0017(9) .0017(9) .0045(10)
O2 .0525(12) .0405(11) .0573(12) .0099(9) .0083(10) .0122(9)
O3 .0640(13) .0313(10) .0501(12) -.0023(9) -.0131(10) -.0050(8)
C1 .0497(19) .0527(19) .076(2) -.0072(15) .0080(17) .0035(17)
C2 .080(3) .0450(19) .071(2) -.0013(16) .026(2) .0125(16)
C3 .077(2) .0508(19) .0560(19) -.0002(17) -.0232(17) -.0071(16)

loop_
_atom_type_symbol
_atom_type_description
_atom_type_scat_dispersion_real
_atom_type_scat_dispersion_imag
_atom_type_scat_source
C C .0033 .0016 'International Tables Vol C Tables 4.2.6.8 and 6.1.1.4'
H H .0000 .0000 'International Tables Vol C Tables 4.2.6.8 and 6.1.1.4'
O O .0106 .0060 'International Tables Vol C Tables 4.2.6.8 and 6.1.1.4'
P P .1023 .0942 'International Tables Vol C Tables 4.2.6.8 and 6.1.1.4'
S S .1246 .1234 'International Tables Vol C Tables 4.2.6.8 and 6.1.1.4'
Ru Ru -1.2594 .8363 'International Tables Vol C Tables 4.2.6.8 and 6.1.1.4'

loop_
_geom_angle_atom_site_label_1
_geom_angle_atom_site_label_2
_geom_angle_atom_site_label_3
_geom_angle_site_symmetry_1
_geom_angle_site_symmetry_3
_geom_angle
_geom_angle_publ_flag
S1 Ru1 S1 . 6_756 96.92(4) no
S1 Ru1 S2 . . 81.37(2) no
S1 Ru1 S2 . 6_756 91.57(2) no
S1 Ru1 S3 . . 91.27(3) no
S1 Ru1 S3 . 6_756 168.50(3) no
S1 Ru1 S2 6_756 . 91.57(2) no
S1 Ru1 S2 6_756 6_756 81.37(2) no
S1 Ru1 S3 6_756 . 168.50(3) no
S1 Ru1 S3 6_756 6_756 91.27(3) no
S2 Ru1 S2 . 6_756 169.38(4) no
S2 Ru1 S3 . . 97.65(3) no
S2 Ru1 S3 . 6_756 90.38(2) no
S2 Ru1 S3 6_756 . 90.38(2) no
S2 Ru1 S3 6_756 6_756 97.65(3) no
S3 Ru1 S3 6_756 . 81.84(3) no
P1 S1 Ru1 . . 86.35(3) no
P1 S2 Ru1 . . 87.17(3) no
P2 S3 Ru1 . . 87.24(3) no
O1 P1 O2 . . 95.88(11) no
O1 P1 S1 . . 114.38(9) no
O2 P1 S1 . . 114.43(9) no
O1 P1 S2 . . 113.90(9) no
O2 P1 S2 . . 113.63(9) no
S1 P1 S2 . . 104.94(4) no
O3 P2 O3 . 6_756 95.66(15) no
O3 P2 S3 . 6_756 114.25(8) no
O3 P2 S3 6_756 6_756 114.77(8) no
O3 P2 S3 . . 114.77(8) no
O3 P2 S3 6_756 . 114.25(8) no
S3 P2 S3 6_756 . 103.68(6) no
C1 O1 P1 . . 121.14(19) no
C2 O2 P1 . . 120.0(2) no
C3 O3 P2 . . 119.62(19) no
O1 C1 H1A . . 109.5 no
O1 C1 H1B . . 109.5 no
H1A C1 H1B . . 109.5 no
O1 C1 H1C . . 109.5 no
H1A C1 H1C . . 109.5 no
H1B C1 H1C . . 109.5 no
O2 C2 H2A . . 109.5 no
O2 C2 H2B . . 109.5 no
H2A C2 H2B . . 109.5 no
O2 C2 H2C . . 109.5 no
H2A C2 H2C . . 109.5 no
H2B C2 H2C . . 109.5 no
O3 C3 H3A . . 109.5 no
O3 C3 H3B . . 109.5 no
H3A C3 H3B . . 109.5 no
O3 C3 H3C . . 109.5 no
H3A C3 H3C . . 109.5 no
H3B C3 H3C . . 109.5 no

loop_
_geom_bond_atom_site_label_1
_geom_bond_atom_site_label_2
_geom_bond_site_symmetry_2
_geom_bond_distance
_geom_bond_publ_flag
Ru1 S1 . 2.4442(7) no
Ru1 S1 6_756 2.4442(7) no
Ru1 S2 . 2.4123(7) no
Ru1 S2 6_756 2.4123(7) no
Ru1 S3 . 2.4012(7) no
Ru1 S3 6_756 2.4012(7) no
S1 P1 . 1.9948(10) no
S2 P1 . 1.9974(9) no
S3 P2 . 2.0004(9) no
P1 O1 . 1.576(2) no
P1 O2 . 1.576(2) no
P2 O3 . 1.5777(19) no
P2 O3 6_756 1.5777(19) no
P2 S3 6_756 2.0004(9) no
O1 C1 . 1.447(4) no
O2 C2 . 1.437(4) no
O3 C3 . 1.450(4) no
C1 H1A . .96 no
C1 H1B . .96 no
C1 H1C . .96 no
C2 H2A . .96 no
C2 H2B . .96 no
C2 H2C . .96 no
C3 H3A . .96 no
C3 H3B . .96 no
C3 H3C . .96 no

loop_
_geom_torsion_atom_site_label_1
_geom_torsion_atom_site_label_2
_geom_torsion_atom_site_label_3
_geom_torsion_atom_site_label_4
_geom_torsion_site_symmetry_1
_geom_torsion_site_symmetry_4
_geom_torsion
_geom_torsion_publ_flag
S3 Ru1 S1 P1 6_756 . -41.82(13) no
S3 Ru1 S1 P1 . . -94.78(3) no
S2 Ru1 S1 P1 . . 2.77(3) no
S2 Ru1 S1 P1 6_756 . 174.81(3) no
S1 Ru1 S1 P1 6_756 . 93.31(3) no
S3 Ru1 S2 P1 6_756 . 169.19(3) no
S3 Ru1 S2 P1 . . 87.37(3) no
S1 Ru1 S2 P1 6_756 . -99.53(3) no
S1 Ru1 S2 P1 . . -2.76(3) no
S2 Ru1 S3 P2 . . 89.28(3) no
S2 Ru1 S3 P2 6_756 . -97.68(3) no
S1 Ru1 S3 P2 6_756 . -53.73(13) no
S1 Ru1 S3 P2 . . 170.74(3) no
Ru1 S1 P1 O1 . . 122.12(9) no
Ru1 S1 P1 O2 . . -128.65(9) no
Ru1 S1 P1 S2 . . -3.42(4) no
Ru1 S2 P1 O1 . . -122.37(9) no
Ru1 S2 P1 O2 . . 129.19(9) no
Ru1 S2 P1 S1 . . 3.47(4) no
Ru1 S3 P2 O3 . . -125.29(9) no
Ru1 S3 P2 O3 . 6_756 125.63(9) no
O2 P1 O1 C1 . . 175.9(2) no
S1 P1 O1 C1 . . -63.9(2) no
S2 P1 O1 C1 . . 56.8(3) no
O1 P1 O2 C2 . . -175.7(2) no
S1 P1 O2 C2 . . 64.1(3) no
S2 P1 O2 C2 . . -56.4(3) no
O3 P2 O3 C3 6_756 . 176.6(3) no
S3 P2 O3 C3 6_756 . -63.0(3) no
S3 P2 O3 C3 . . 56.6(3) no
